data_2104395
loop_
_publ_author_name
'Bell, A. M. T.'
'Henderson, C. M. B.'

_publ_section_title
;
 Crystal structures and cation ordering in Cs~2~MgSi~5~O~12~,
 Rb~2~MgSi~5~O~12~ and Cs~2~ZnSi~5~O~12~ leucites
;
_journal_coeditor_code HW5004
_journal_issue 4
_journal_name_full 'Acta Crystallographica Section B'
_journal_page_first 435
_journal_page_last 444
_journal_paper_doi 10.1107/S0108768109024860
_journal_volume 65
_journal_year 2009
_chemical_formula_structural 'Rb2 Mg Si5 O12'
_chemical_formula_sum 'Mg O12 Rb2 Si5'
_chemical_formula_weight 527.6609
_chemical_name_common 'rubidium magnesium leucite'
_chemical_name_systematic
;
dicesium rubidium pentasilicate
;
_space_group_crystal_system orthorhombic
_space_group_IT_number 61
_space_group_name_Hall '-P 2ac 2ab'
_space_group_name_H-M_alt 'P b c a'
_symmetry_space_group_name_Hall '-P 2ac 2ab'
_symmetry_space_group_name_H-M 'P b c a'
_cell_angle_alpha 90
_cell_angle_beta 90
_cell_angle_gamma 90
_cell_formula_units_Z 8
_cell_length_a 13.4220(10)
_cell_length_b 13.4060(10)
_cell_length_c 13.7300(10)
_cell_measurement_temperature 298
_cell_volume 2470.5(3)
_computing_cell_refinement 'Celref (Laugier & Bochu, 2003)'
_computing_data_collection 'local software'
_computing_data_reduction 'local software'
_computing_molecular_graphics 'Balls and Sticks (Kang & Ozawa, 2004)'
_computing_publication_material 'encifer (CCDC, 2008)'
_computing_structure_refinement 'TOPAS (Coelho, 2000)'
_computing_structure_solution 'coordinates taken from a related compound'
_diffrn_ambient_temperature 298
_diffrn_measurement_device_type 'In-house design'
_diffrn_radiation_monochromator 'Si(111) channel-cut crystal'
_diffrn_radiation_type Synchrotron
_diffrn_radiation_wavelength 1.50510
_exptl_absorpt_coefficient_mu 15.438(3)
_exptl_crystal_density_diffrn 2.8372(5)
_exptl_crystal_density_method 'not measured'
_pd_block_diffractogram_id rbmg2phpd
_pd_char_colour white
_pd_char_particle_morphology powder
_pd_instr_location ' High resolution powder diffractometer on station 8.3, Daresbury SRS.'
_pd_meas_2theta_range_inc 0.01
_pd_meas_2theta_range_max 116.95
_pd_meas_2theta_range_min 5
_pd_meas_number_of_points 11196
_pd_meas_scan_method step
_pd_prep_cool_rate 700
_pd_prep_pressure 50000
_pd_prep_temperature 1673
_pd_proc_2theta_range_inc 0.01
_pd_proc_2theta_range_max 80
_pd_proc_2theta_range_min 10
_pd_proc_info_excluded_regions '5-10 degrees and 80-116.95 degrees 2\q.'
_pd_proc_ls_background_function Chebychev
_pd_proc_ls_pref_orient_corr None
_pd_proc_ls_profile_function 'Fundamental Parameters'
_pd_proc_ls_prof_R_factor 0.0804
_pd_proc_ls_prof_wR_expected 0.0467
_pd_proc_ls_prof_wR_factor 0.1009
_pd_proc_wavelength 1.50510
_pd_spec_mounting flat_plate
_pd_spec_mount_mode reflection
_pd_spec_shape flat_sheet
_pd_spec_size_axial 30
_pd_spec_size_thick 1
_refine_ls_goodness_of_fit_all 2.152
_refine_ls_number_constraints 6
_refine_ls_number_parameters 68
_refine_ls_number_restraints 0
_refine_ls_R_factor_all 0.0662
_refine_ls_shift/su_max 0.001
_cod_data_source_file hw5004.cif
_cod_data_source_block 2
_cod_original_cell_volume 2470.6(4)
_cod_database_code 2104395

loop_
_symmetry_equiv_pos_as_xyz
'-x, -y, -z'
'-x, y+1/2, -z+1/2'
'-x+1/2, -y, z+1/2'
'-x+1/2, y+1/2, z'
'x, -y+1/2, z+1/2'
'x, y, z'
'x+1/2, -y+1/2, -z'
'x+1/2, y, -z+1/2'

loop_
_atom_site_type_symbol
_atom_site_label
_atom_site_fract_x
_atom_site_fract_y
_atom_site_fract_z
_atom_site_U_iso_or_equiv
_atom_site_occupancy
Rb Rb1 0.1581(6) 0.1330(7) 0.1453(6) 15.1(3) 1
Rb Rb2 0.3930(6) 0.3809(7) 0.3953(6) 13.9(3) 1
Mg Mg1 0.364(2) 0.817(2) 0.929(2) 12.7(8) 1
Si Si2 0.097(2) 0.646(2) 0.5930(10) 9.3(2) 1
Si Si3 0.592(2) 0.109(2) 0.6600(10) 9.3(2) 1
Si Si4 0.6250(10) 0.606(2) 0.1270(10) 9.3(2) 1
Si Si5 0.9340(10) 0.383(2) 0.834(2) 9.3(2) 1
Si Si6 0.814(2) 0.9210(10) 0.352(2) 9.3(2) 1
O O1 0.476(2) 0.368(2) 0.181(2) 7.4(2) 1
O O2 0.155(2) 0.492(2) 0.360(2) 7.4(2) 1
O O3 0.414(2) 0.104(2) 0.483(2) 7.4(2) 1
O O4 0.770(2) 0.347(3) 0.609(2) 7.4(2) 1
O O5 0.590(2) 0.735(3) 0.377(2) 7.4(2) 1
O O6 0.327(2) 0.630(2) 0.755(2) 7.4(2) 1
O O7 0.947(2) 0.897(2) 0.652(2) 7.4(2) 1
O O8 0.649(2) 0.965(3) 0.879(2) 7.4(2) 1
O O9 0.849(2) 0.644(2) 0.9420(10) 7.4(2) 1
O O10 0.198(2) 0.906(3) 0.129(2) 7.4(2) 1
O O11 0.168(2) 0.185(3) 0.892(2) 7.4(2) 1
O O12 0.953(2) 0.127(2) 0.216(2) 7.4(2) 1

loop_
_atom_type_symbol
_atom_type_description
_atom_type_scat_dispersion_real
_atom_type_scat_dispersion_imag
_atom_type_scat_source
Rb Rb 36.537 1.555 http://henke.lbl.gov/optical_constants/asf.html
Mg Mg 12.176 0.175 http://henke.lbl.gov/optical_constants/asf.html
Si Si 14.251 0.315 http://henke.lbl.gov/optical_constants/asf.html
O O 8.051 0.032 http://henke.lbl.gov/optical_constants/asf.html

loop_
_geom_angle_atom_site_label_1
_geom_angle_atom_site_label_2
_geom_angle_atom_site_label_3
_geom_angle_site_symmetry_1
_geom_angle_site_symmetry_2
_geom_angle_site_symmetry_3
_geom_angle
_geom_angle_publ_flag
O9 Mg1 O7 7_467 1_555 8_456 117.0(10) y
O9 Mg1 O4 7_467 1_555 2_656 95.9(9) y
O9 Mg1 O11 7_467 1_555 4_555 120.0(10) y
O7 Mg1 O4 8_456 1_555 2_656 105.5(9) y
O7 Mg1 O11 8_456 1_555 4_555 120.0(10) y
O4 Mg1 O11 2_656 1_555 4_555 85.2(9) y
O10 Si2 O3 5_565 1_555 4_555 102(2) y
O10 Si2 O5 5_565 1_555 7_466 114.0(10) y
O10 Si2 O1 5_565 1_555 3_565 103.0(10) y
O3 Si2 O5 4_555 1_555 7_466 124.0(10) y
O3 Si2 O1 4_555 1_555 3_565 128.0(10) y
O5 Si2 O1 7_466 1_555 3_565 84(2) y
O11 Si3 O6 8_556 1_555 2_646 78(2) y
O11 Si3 O2 8_556 1_555 7_556 98.0(10) y
O11 Si3 O1 8_556 1_555 5_555 126(2) y
O6 Si3 O2 2_646 1_555 7_556 84.0(10) y
O6 Si3 O1 2_646 1_555 5_555 119(2) y
O2 Si3 O1 7_556 1_555 5_555 133.0(10) y
O3 Si4 O12 2_655 1_555 4_655 120.0(10) y
O3 Si4 O4 2_655 1_555 3_664 100(2) y
O3 Si4 O2 2_655 1_555 8_555 100(2) y
O12 Si4 O4 4_655 1_555 3_664 129(2) y
O12 Si4 O2 4_655 1_555 8_555 104.0(10) y
O4 Si4 O2 3_664 1_555 8_555 99(2) y
O7 Si5 O12 2_746 1_555 5_555 88(2) y
O7 Si5 O5 2_746 1_555 3_665 105(2) y
O7 Si5 O8 2_746 1_555 4_645 121(2) y
O12 Si5 O5 5_555 1_555 3_665 107(2) y
O12 Si5 O8 5_555 1_555 4_645 122(2) y
O5 Si5 O8 3_665 1_555 4_645 110(2) y
O9 Si6 O10 5_564 1_555 8_555 96(2) y
O9 Si6 O6 5_564 1_555 7_566 117.0(10) y
O9 Si6 O8 5_564 1_555 3_674 103(2) y
O10 Si6 O6 8_555 1_555 7_566 102.0(10) y
O10 Si6 O8 8_555 1_555 3_674 112.0(10) y
O6 Si6 O8 7_566 1_555 3_674 124(2) y
Si2 O1 Si3 3_564 1_555 5_554 119.0(10) y
Si3 O2 Si4 7_456 1_555 8_455 134(2) y
Si2 O3 Si4 4_545 1_555 2_645 148(2) y
Mg1 O4 Si4 2_646 1_555 3_665 167.9(8) y
Si2 O5 Si5 7_566 1_555 3_664 170(2) y
Si3 O6 Si6 2_656 1_555 7_466 131.0(10) y
Mg1 O7 Si5 8_556 1_555 2_756 125(2) y
Si5 O8 Si6 4_655 1_555 3_675 136(2) y
Mg1 O9 Si6 7_567 1_555 5_565 159(2) y
Si2 O10 Si6 5_564 1_555 8_455 158(3) y
Mg1 O11 Si3 4_545 1_555 8_456 125(2) y
Si4 O12 Si5 4_645 1_555 5_554 129(2) y

loop_
_geom_bond_atom_site_label_1
_geom_bond_atom_site_label_2
_geom_bond_site_symmetry_1
_geom_bond_site_symmetry_2
_geom_bond_distance
_geom_bond_publ_flag
Mg1 O9 1_555 7_467 1.87(4) y
Mg1 O7 1_555 8_456 1.90(4) y
Mg1 O4 1_555 2_656 1.92(4) y
Mg1 O11 1_555 4_555 1.89(5) y
Si2 O10 1_555 5_565 1.62(4) y
Si2 O3 1_555 4_555 1.62(4) y
Si2 O5 1_555 7_466 1.65(4) y
Si2 O1 1_555 3_565 1.57(3) y
Si3 O11 1_555 8_556 1.59(4) y
Si3 O6 1_555 2_646 1.62(3) y
Si3 O2 1_555 7_556 1.62(3) y
Si3 O1 1_555 5_555 1.59(4) y
Si4 O3 1_555 2_655 1.60(3) y
Si4 O12 1_555 4_655 1.62(3) y
Si4 O4 1_555 3_664 1.56(3) y
Si4 O2 1_555 8_555 1.59(3) y
Si5 O7 1_555 2_746 1.62(4) y
Si5 O12 1_555 5_555 1.65(3) y
Si5 O5 1_555 3_665 1.71(4) y
Si5 O8 1_555 4_645 1.68(4) y
Si6 O9 1_555 5_564 1.58(4) y
Si6 O10 1_555 8_555 1.59(4) y
Si6 O6 1_555 7_566 1.63(3) y
Si6 O8 1_555 3_674 1.66(4) y
Rb1 O1 1_555 4_545 4.01(3) y
Rb1 O2 1_555 5_554 4.27(3) y
Rb1 O3 1_555 8_455 3.74(3) y
Rb1 O4 1_555 7_456 3.71(3) y
Rb1 O5 1_555 2_645 3.66(3) y
Rb1 O6 1_555 3_564 3.52(3) y
Rb1 O7 1_555 1_666 3.14(3) y
Rb1 O8 1_555 1_666 2.92(3) y
Rb1 O9 1_555 1_666 3.22(3) y
Rb1 O10 1_555 6_545 3.10(4) y
Rb1 O11 1_555 6_554 3.55(3) y
Rb1 O12 1_555 6_455 2.92(3) y
Rb2 O1 1_555 1_555 3.16(3) y
Rb2 O2 1_555 1_555 3.56(3) y
Rb2 O3 1_555 1_555 3.91(3) y
Rb2 O4 1_555 7_456 3.47(4) y
Rb2 O5 1_555 1_666 3.49(3) y
Rb2 O6 1_555 3_564 3.53(3) y
Rb2 O7 1_555 7_466 3.13(3) y
Rb2 O8 1_555 2_646 3.34(3) y
Rb2 O9 1_555 3_664 3.54(3) y
Rb2 O10 1_555 4_545 3.87(3) y
Rb2 O11 1_555 5_554 3.15(3) y
Rb2 O12 1_555 8_455 3.82(3) y
